data_2019053
loop_
_publ_author_name
'Cort\'es, Edwar'
'Abon\'ia, Rodrigo'
'Cobo, Justo'
'Glidewell, Christopher'

_publ_section_title
;
 Four related esters: two 4-(aroylhydrazinyl)-3-nitrobenzoates and two
 3-aryl-1,2,4-benzotriazine-6-carboxylates
;
_journal_coeditor_code SF3196
_journal_issue 7
_journal_name_full 'Acta Crystallographica Section C'
_journal_page_first 754
_journal_page_last 760
_journal_paper_doi 10.1107/S0108270113013590
_journal_volume 69
_journal_year 2013
_chemical_formula_moiety 'C15 H11 N3 O2'
_chemical_formula_sum 'C15 H11 N3 O2'
_chemical_formula_weight 265.27
_chemical_name_systematic
;
Methyl 3-phenyl-1,2,4-benzotriazine-6-carboxylate
;
_space_group_IT_number 14
_symmetry_cell_setting monoclinic
_symmetry_space_group_name_Hall '-P 2ybc'
_symmetry_space_group_name_H-M 'P 1 21/c 1'
_atom_sites_solution_hydrogens geom
_atom_sites_solution_primary direct
_atom_sites_solution_secondary difmap
_cell_angle_alpha 90.00
_cell_angle_beta 94.762(14)
_cell_angle_gamma 90.00
_cell_formula_units_Z 4
_cell_length_a 5.9193(14)
_cell_length_b 28.138(2)
_cell_length_c 7.3091(8)
_cell_measurement_reflns_used 2676
_cell_measurement_temperature 120(2)
_cell_measurement_theta_max 27.50
_cell_measurement_theta_min 2.89
_cell_volume 1213.2(3)
_computing_cell_refinement 'DIRAX/LSQ (Duisenberg <i>et al.</i>, 2000)'
_computing_data_collection 'COLLECT (Hooft, 1999)'
_computing_data_reduction 'EVALCCD (Duisenberg <i>et al.</i>, 2003)'
_computing_molecular_graphics 'PLATON (Spek, 2009)'
_computing_publication_material 'SHELXL97 (Sheldrick, 2008) and PLATON (Spek, 2009)'
_computing_structure_refinement 'SHELXL-97 (Sheldrick, 2008)'
_computing_structure_solution 'Sir2004 (Burla <i>et al.</i>, 2005)'
_diffrn_ambient_temperature 120(2)
_diffrn_detector_area_resol_mean 9.091
_diffrn_measured_fraction_theta_full 0.995
_diffrn_measured_fraction_theta_max 0.956
_diffrn_measurement_device_type 'Bruker--Nonius KappaCCD'
_diffrn_measurement_method '\f & \w scans'
_diffrn_radiation_monochromator graphite
_diffrn_radiation_source 'Bruker--Nonius FR591 rotating anode'
_diffrn_radiation_type 'Mo K\a'
_diffrn_radiation_wavelength 0.71073
_diffrn_reflns_av_R_equivalents 0.0440
_diffrn_reflns_av_sigmaI/netI 0.0330
_diffrn_reflns_limit_h_max 7
_diffrn_reflns_limit_h_min -7
_diffrn_reflns_limit_k_max 35
_diffrn_reflns_limit_k_min -36
_diffrn_reflns_limit_l_max 9
_diffrn_reflns_limit_l_min -9
_diffrn_reflns_number 15473
_diffrn_reflns_theta_full 25.24
_diffrn_reflns_theta_max 27.50
_diffrn_reflns_theta_min 2.89
_diffrn_standards_decay_% 0
_diffrn_standards_interval_count 0
_diffrn_standards_interval_time 0
_diffrn_standards_number 0
_exptl_absorpt_coefficient_mu 0.100
_exptl_absorpt_correction_T_max 0.986
_exptl_absorpt_correction_T_min 0.965
_exptl_absorpt_correction_type multi-scan
_exptl_absorpt_process_details '(SADABS; Sheldrick, 2003)'
_exptl_crystal_colour orange
_exptl_crystal_density_diffrn 1.452
_exptl_crystal_density_method 'not measured'
_exptl_crystal_description block
_exptl_crystal_F_000 552
_exptl_crystal_size_max 0.36
_exptl_crystal_size_mid 0.28
_exptl_crystal_size_min 0.14
_refine_diff_density_max 0.416
_refine_diff_density_min -0.346
_refine_ls_extinction_method none
_refine_ls_goodness_of_fit_ref 1.115
_refine_ls_hydrogen_treatment constr
_refine_ls_matrix_type full
_refine_ls_number_parameters 182
_refine_ls_number_reflns 2675
_refine_ls_number_restraints 0
_refine_ls_restrained_S_all 1.115
_refine_ls_R_factor_all 0.0900
_refine_ls_R_factor_gt 0.0670
_refine_ls_shift/su_max 0.001
_refine_ls_shift/su_mean 0.000
_refine_ls_structure_factor_coef Fsqd
_refine_ls_weighting_details 'w=1/[\s^2^(Fo^2^)+(0.1105P)^2^+2.5634P] where P=(Fo^2^+2Fc^2^)/3'
_refine_ls_weighting_scheme calc
_refine_ls_wR_factor_gt 0.2372
_refine_ls_wR_factor_ref 0.2545
_reflns_number_gt 1977
_reflns_number_total 2676
_reflns_threshold_expression I>2\s(I)
_cod_data_source_file sf3196.cif
_cod_data_source_block III
_cod_original_sg_symbol_H-M 'P 21/c'
_cod_database_code 2019053
_cod_database_fobs_code 2019053

loop_
_symmetry_equiv_pos_as_xyz
'x, y, z'
'-x, y+1/2, -z+1/2'
'-x, -y, -z'
'x, -y-1/2, z-1/2'

loop_
_atom_site_type_symbol
_atom_site_label
_atom_site_fract_x
_atom_site_fract_y
_atom_site_fract_z
_atom_site_U_iso_or_equiv
_atom_site_adp_type
_atom_site_calc_flag
_atom_site_refinement_flags
_atom_site_occupancy
_atom_site_symmetry_multiplicity
N N1 0.1460(4) 0.29928(9) 0.5341(3) 0.0214(6) Uani d . 1 1
N N2 0.2528(4) 0.33885(9) 0.5776(3) 0.0210(6) Uani d . 1 1
C C3 0.4654(5) 0.33706(10) 0.6706(4) 0.0183(6) Uani d . 1 1
N N4 0.5795(4) 0.29791(8) 0.7195(3) 0.0186(6) Uani d . 1 1
C C4A 0.4707(5) 0.25646(10) 0.6739(4) 0.0180(6) Uani d . 1 1
C C5 0.5762(5) 0.21220(10) 0.7192(4) 0.0185(6) Uani d . 1 1
H H5 0.7248 0.2110 0.7792 0.022 Uiso calc R 1 1
C C6 0.4589(5) 0.17097(10) 0.6746(4) 0.0185(6) Uani d . 1 1
C C7 0.2370(5) 0.17212(10) 0.5843(4) 0.0215(6) Uani d . 1 1
H H7 0.1594 0.1431 0.5561 0.026 Uiso calc R 1 1
C C8 0.1333(5) 0.21433(11) 0.5373(4) 0.0204(6) Uani d . 1 1
H H8 -0.0147 0.2149 0.4762 0.024 Uiso calc R 1 1
C C8A 0.2508(5) 0.25725(10) 0.5816(4) 0.0189(6) Uani d . 1 1
C C31 0.5684(5) 0.38392(10) 0.7197(4) 0.0179(6) Uani d . 1 1
C C32 0.7920(5) 0.38655(11) 0.7976(4) 0.0219(6) Uani d . 1 1
H H32 0.8792 0.3584 0.8161 0.026 Uiso calc R 1 1
C C33 0.8870(5) 0.43026(11) 0.8481(4) 0.0232(7) Uani d . 1 1
H H33 1.0389 0.4319 0.9011 0.028 Uiso calc R 1 1
C C34 0.7605(6) 0.47161(11) 0.8212(4) 0.0258(7) Uani d . 1 1
H H34 0.8246 0.5014 0.8584 0.031 Uiso calc R 1 1
C C35 0.5403(6) 0.46942(11) 0.7398(4) 0.0274(7) Uani d . 1 1
H H35 0.4552 0.4978 0.7189 0.033 Uiso calc R 1 1
C C36 0.4438(5) 0.42594(11) 0.6890(4) 0.0244(7) Uani d . 1 1
H H36 0.2931 0.4246 0.6332 0.029 Uiso calc R 1 1
C C61 0.5573(5) 0.12292(10) 0.7195(4) 0.0193(6) Uani d . 1 1
O O61 0.4497(4) 0.08652(7) 0.7007(3) 0.0271(6) Uani d . 1 1
O O62 0.7750(4) 0.12557(7) 0.7838(3) 0.0229(5) Uani d . 1 1
C C62 0.8832(5) 0.08061(11) 0.8320(4) 0.0241(7) Uani d . 1 1
H H62A 0.8182 0.0673 0.9399 0.036 Uiso calc R 1 1
H H62B 1.0463 0.0856 0.8598 0.036 Uiso calc R 1 1
H H62C 0.8584 0.0585 0.7288 0.036 Uiso calc R 1 1

loop_
_atom_site_aniso_label
_atom_site_aniso_U_11
_atom_site_aniso_U_22
_atom_site_aniso_U_33
_atom_site_aniso_U_12
_atom_site_aniso_U_13
_atom_site_aniso_U_23
N1 0.0216(13) 0.0235(13) 0.0191(13) 0.0012(10) 0.0020(10) 0.0006(9)
N2 0.0204(13) 0.0213(12) 0.0210(13) -0.0012(10) 0.0003(10) -0.0002(9)
C3 0.0199(14) 0.0213(14) 0.0141(13) 0.0005(11) 0.0032(11) 0.0005(10)
N4 0.0188(13) 0.0209(12) 0.0162(12) -0.0005(9) 0.0027(9) -0.0005(9)
C4A 0.0198(14) 0.0227(14) 0.0120(13) -0.0009(11) 0.0038(11) -0.0010(10)
C5 0.0183(15) 0.0226(14) 0.0147(13) -0.0004(11) 0.0016(11) 0.0000(10)
C6 0.0187(14) 0.0222(14) 0.0152(13) -0.0004(11) 0.0046(11) -0.0005(10)
C7 0.0217(15) 0.0223(14) 0.0203(14) -0.0035(11) 0.0010(11) -0.0003(11)
C8 0.0160(14) 0.0265(15) 0.0183(14) -0.0021(11) -0.0006(11) -0.0006(11)
C8A 0.0181(14) 0.0244(15) 0.0143(13) 0.0010(11) 0.0024(11) 0.0005(10)
C31 0.0202(14) 0.0216(14) 0.0122(13) -0.0012(11) 0.0018(10) 0.0005(10)
C32 0.0253(16) 0.0205(14) 0.0200(14) 0.0024(11) 0.0014(12) 0.0008(11)
C33 0.0229(15) 0.0275(15) 0.0191(14) -0.0026(12) 0.0007(12) 0.0002(11)
C34 0.0346(18) 0.0202(15) 0.0227(15) -0.0042(12) 0.0018(13) -0.0018(11)
C35 0.0327(18) 0.0198(14) 0.0294(17) 0.0040(12) 0.0006(13) -0.0008(12)
C36 0.0239(16) 0.0244(15) 0.0248(16) 0.0033(12) 0.0019(12) -0.0009(12)
C61 0.0210(14) 0.0221(14) 0.0149(13) -0.0012(11) 0.0014(11) -0.0003(10)
O61 0.0258(12) 0.0200(11) 0.0350(13) -0.0030(9) 0.0001(9) 0.0004(9)
O62 0.0213(11) 0.0195(10) 0.0268(11) -0.0004(8) -0.0040(9) 0.0002(8)
C62 0.0234(15) 0.0225(14) 0.0260(16) 0.0040(12) -0.0012(12) 0.0012(12)

loop_
_atom_type_symbol
_atom_type_description
_atom_type_scat_dispersion_real
_atom_type_scat_dispersion_imag
_atom_type_scat_source
C C 0.0033 0.0016 'International Tables Vol C Tables 4.2.6.8 and 6.1.1.4'
H H 0.0000 0.0000 'International Tables Vol C Tables 4.2.6.8 and 6.1.1.4'
N N 0.0061 0.0033 'International Tables Vol C Tables 4.2.6.8 and 6.1.1.4'
O O 0.0106 0.0060 'International Tables Vol C Tables 4.2.6.8 and 6.1.1.4'

loop_
_geom_angle_atom_site_label_1
_geom_angle_atom_site_label_2
_geom_angle_atom_site_label_3
_geom_angle
N2 N1 C8A 118.4(3)
N1 N2 C3 119.4(2)
N4 C3 N2 125.9(3)
N4 C3 C31 118.9(3)
N2 C3 C31 115.2(2)
C3 N4 C4A 115.2(3)
N4 C4A C8A 120.1(3)
N4 C4A C5 120.3(3)
C8A C4A C5 119.6(3)
C6 C5 C4A 118.7(3)
C6 C5 H5 120.7
C4A C5 H5 120.7
C5 C6 C7 121.3(3)
C5 C6 C61 122.0(3)
C7 C6 C61 116.7(2)
C8 C7 C6 121.0(3)
C8 C7 H7 119.5
C6 C7 H7 119.5
C7 C8 C8A 118.8(3)
C7 C8 H8 120.6
C8A C8 H8 120.6
N1 C8A C4A 121.0(3)
N1 C8A C8 118.4(3)
C4A C8A C8 120.6(3)
C32 C31 C36 119.2(3)
C32 C31 C3 120.1(3)
C36 C31 C3 120.7(3)
C33 C32 C31 120.2(3)
C33 C32 H32 119.9
C31 C32 H32 119.9
C34 C33 C32 120.2(3)
C34 C33 H33 119.9
C32 C33 H33 119.9
C35 C34 C33 120.0(3)
C35 C34 H34 120.0
C33 C34 H34 120.0
C36 C35 C34 120.3(3)
C36 C35 H35 119.8
C34 C35 H35 119.8
C35 C36 C31 120.1(3)
C35 C36 H36 120.0
C31 C36 H36 120.0
O61 C61 O62 124.8(3)
O61 C61 C6 123.3(3)
O62 C61 C6 111.9(2)
C61 O62 C62 115.5(2)
O62 C62 H62A 109.5
O62 C62 H62B 109.5
H62A C62 H62B 109.5
O62 C62 H62C 109.5
H62A C62 H62C 109.5
H62B C62 H62C 109.5

loop_
_geom_bond_atom_site_label_1
_geom_bond_atom_site_label_2
_geom_bond_distance
_geom_bond_publ_flag
N1 N2 1.307(3) y
N2 C3 1.380(4) y
C3 N4 1.326(4) y
N4 C4A 1.360(4) y
C4A C5 1.420(4) y
C5 C6 1.377(4) y
C6 C7 1.421(4) y
C7 C8 1.367(4) y
C8 C8A 1.418(4) y
C8A N1 1.367(4) y
C4A C8A 1.416(4) y
C3 C31 1.484(4) ?
C5 H5 0.9500 ?
C6 C61 1.498(4) ?
C7 H7 0.9500 ?
C8 H8 0.9500 ?
C31 C32 1.399(4) ?
C31 C36 1.402(4) ?
C32 C33 1.389(4) ?
C32 H32 0.9500 ?
C33 C34 1.389(4) ?
C33 H33 0.9500 ?
C34 C35 1.389(5) ?
C34 H34 0.9500 ?
C35 C36 1.388(4) ?
C35 H35 0.9500 ?
C36 H36 0.9500 ?
C61 O61 1.208(3) ?
C61 O62 1.337(4) ?
O62 C62 1.448(3) ?
C62 H62A 0.9800 ?
C62 H62B 0.9800 ?
C62 H62C 0.9800 ?

loop_
_geom_torsion_atom_site_label_1
_geom_torsion_atom_site_label_2
_geom_torsion_atom_site_label_3
_geom_torsion_atom_site_label_4
_geom_torsion
_geom_torsion_publ_flag
C8A N1 N2 C3 -0.5(4) ?
N1 N2 C3 N4 1.4(4) ?
N1 N2 C3 C31 -177.8(2) ?
N2 C3 N4 C4A -0.9(4) ?
C31 C3 N4 C4A 178.3(2) ?
C3 N4 C4A C8A -0.3(4) ?
C3 N4 C4A C5 -180.0(2) ?
N4 C4A C5 C6 178.5(2) ?
C8A C4A C5 C6 -1.1(4) ?
C4A C5 C6 C7 0.2(4) ?
C4A C5 C6 C61 -179.4(2) ?
C5 C6 C7 C8 0.6(4) ?
C61 C6 C7 C8 -179.8(3) ?
C6 C7 C8 C8A -0.4(4) ?
N2 N1 C8A C4A -0.7(4) ?
N2 N1 C8A C8 178.9(2) ?
N4 C4A C8A N1 1.2(4) ?
C5 C4A C8A N1 -179.2(2) ?
N4 C4A C8A C8 -178.4(2) ?
C5 C4A C8A C8 1.2(4) ?
C7 C8 C8A N1 180.0(3) ?
C7 C8 C8A C4A -0.4(4) ?
N4 C3 C31 C32 7.1(4) ?
N2 C3 C31 C32 -173.6(2) y
N4 C3 C31 C36 -172.8(3) ?
N2 C3 C31 C36 6.4(4) ?
C36 C31 C32 C33 1.6(4) ?
C3 C31 C32 C33 -178.3(3) ?
C31 C32 C33 C34 -0.1(4) ?
C32 C33 C34 C35 -1.5(5) ?
C33 C34 C35 C36 1.5(5) ?
C34 C35 C36 C31 0.1(5) ?
C32 C31 C36 C35 -1.6(4) ?
C3 C31 C36 C35 178.3(3) ?
C5 C6 C61 O61 171.5(3) ?
C7 C6 C61 O61 -8.2(4) ?
C5 C6 C61 O62 -7.8(4) ?
C7 C6 C61 O62 172.6(2) ?
O61 C61 O62 C62 0.3(4) ?
C6 C61 O62 C62 179.6(2) ?
